data_1539379
loop_
_publ_author_name
'Siegrist, T.'
'Roth, R.S.'
'Zahurak, S.M.'
'Murphy, D.W.'

_publ_section_title
;
 The parent structure of the layered high-temperature superconductors
;
_journal_name_full 'Nature (London)'
_journal_page_first 231
_journal_page_last 232
_journal_volume 334
_journal_year 1988
_chemical_formula_sum 'Ca0.86 Cu O2 Sr0.14'
_chemical_name_systematic 'Ca.86 Sr.14 Cu O2'
_space_group_IT_number 123
_symmetry_space_group_name_Hall '-P 4 2'
_symmetry_space_group_name_H-M 'P 4/m m m'
_cell_angle_alpha 90
_cell_angle_beta 90
_cell_angle_gamma 90
_cell_formula_units_Z 1
_cell_length_a 3.8611
_cell_length_b 3.8611
_cell_length_c 3.1995
_cell_volume 47.698
_citation_journal_id_ASTM NATUAS
_cod_data_source_file Siegrist_NATUAS_1988_1696.cif
_cod_data_source_block Ca0.86Cu1O2Sr0.14
_cod_original_cell_volume 47.69844
_cod_original_formula_sum 'Ca0.86 Cu1 O2 Sr0.14'
_cod_database_code 1539379

loop_
_symmetry_equiv_pos_as_xyz
x,y,z
-y,x,z
-x,-y,z
y,-x,z
x,-y,-z
y,x,-z
-x,y,-z
-y,-x,-z
-x,-y,-z
y,-x,-z
x,y,-z
-y,x,-z
-x,y,z
-y,-x,z
x,-y,z
y,x,z

loop_
_atom_site_label
_atom_site_type_symbol
_atom_site_fract_x
_atom_site_fract_y
_atom_site_fract_z
_atom_site_occupancy
_atom_site_U_iso_or_equiv
Ca1 Ca+2 0.5 0.5 0.5 0.86 0.0
Sr1 Sr+2 0.5 0.5 0.5 0.14 0.0
Cu1 Cu+2 0 0 0 1 0.0
O1 O-2 0 0.5 0 1 0.0
